data_2017188
loop_
_publ_author_name
'Br\"uning, J\"urgen'
'Bolte, Michael'
'Schmidt, Martin U.'

_publ_section_title
;
 Three solvates of a bis-mesoionic fluorescent yellow pigment
;
_journal_coeditor_code LN3130
_journal_issue 7
_journal_name_full 'Acta Crystallographica Section C'
_journal_page_first o352
_journal_page_last o356
_journal_paper_doi 10.1107/S0108270109018952
_journal_volume 65
_journal_year 2009
_chemical_formula_iupac 'C34 H22 N4 O4 , 2C5 H9 N O , C3 H8 O'
_chemical_formula_moiety 'C34 H22 N4 O4 , 2C5 H9 N O , C3 H8 O'
_chemical_formula_sum 'C47 H48 N6 O7'
_chemical_formula_weight 808.91
_chemical_name_systematic
;
<i>p</i>-phenylenebis(2-oxo-3-phenyl-1,2-dihydropyrido[1,2-
<i>a</i>]pyrimidin-5-ium-4-olate)--<i>N</i>-methylpyrrolidone--propan-2-ol
(1/2/1)
;
_space_group_IT_number 2
_symmetry_cell_setting triclinic
_symmetry_space_group_name_Hall '-P 1'
_symmetry_space_group_name_H-M 'P -1'
_atom_sites_solution_hydrogens geom
_atom_sites_solution_primary direct
_atom_sites_solution_secondary difmap
_audit_creation_method SHELXL97
_cell_angle_alpha 98.463(8)
_cell_angle_beta 101.314(8)
_cell_angle_gamma 104.750(8)
_cell_formula_units_Z 1
_cell_length_a 8.7737(10)
_cell_length_b 10.4982(11)
_cell_length_c 11.7877(12)
_cell_measurement_reflns_used 21638
_cell_measurement_temperature 173(2)
_cell_measurement_theta_max 26.4
_cell_measurement_theta_min 3.7
_cell_volume 1007.1(2)
_computing_cell_refinement 'X-AREA (Stoe & Cie, 2001)'
_computing_data_collection 'X-AREA (Stoe & Cie, 2001)'
_computing_data_reduction 'X-AREA (Stoe & Cie, 2001)'
_computing_molecular_graphics 'Mercury (Version 2.0; Macrae <i>et al.</i>,  2008)'
_computing_publication_material 'publCIF (Westrip, 2009)'
_computing_structure_refinement 'SHELXL97 (Sheldrick, 2008)'
_computing_structure_solution 'SHELXS97 (Sheldrick, 2008)'
_diffrn_ambient_temperature 173(2)
_diffrn_measured_fraction_theta_full 0.996
_diffrn_measured_fraction_theta_max 0.988
_diffrn_measurement_device_type 'Stoe IPDS II two-circle'
_diffrn_measurement_method \w
_diffrn_radiation_monochromator graphite
_diffrn_radiation_source 'fine-focus sealed tube'
_diffrn_radiation_type MoK\a
_diffrn_radiation_wavelength 0.71073
_diffrn_reflns_av_R_equivalents 0.0532
_diffrn_reflns_av_sigmaI/netI 0.0309
_diffrn_reflns_limit_h_max 10
_diffrn_reflns_limit_h_min -10
_diffrn_reflns_limit_k_max 13
_diffrn_reflns_limit_k_min -13
_diffrn_reflns_limit_l_max 13
_diffrn_reflns_limit_l_min -14
_diffrn_reflns_number 19547
_diffrn_reflns_theta_full 25.00
_diffrn_reflns_theta_max 26.47
_diffrn_reflns_theta_min 3.65
_diffrn_standards_decay_% 0
_diffrn_standards_interval_time 0
_diffrn_standards_number 0
_exptl_absorpt_coefficient_mu 0.091
_exptl_absorpt_correction_type none
_exptl_crystal_colour yellow
_exptl_crystal_density_diffrn 1.334
_exptl_crystal_density_method 'not measured'
_exptl_crystal_description block
_exptl_crystal_F_000 428
_exptl_crystal_size_max 0.53
_exptl_crystal_size_mid 0.32
_exptl_crystal_size_min 0.26
_refine_diff_density_max 0.718
_refine_diff_density_min -0.329
_refine_ls_extinction_method none
_refine_ls_goodness_of_fit_ref 1.059
_refine_ls_hydrogen_treatment constr
_refine_ls_matrix_type full
_refine_ls_number_parameters 290
_refine_ls_number_reflns 4103
_refine_ls_number_restraints 2
_refine_ls_restrained_S_all 1.061
_refine_ls_R_factor_all 0.0688
_refine_ls_R_factor_gt 0.0569
_refine_ls_shift/su_max 0.000
_refine_ls_shift/su_mean 0.000
_refine_ls_structure_factor_coef Fsqd
_refine_ls_weighting_details 'calc w = 1/[\s^2^(Fo^2^)+(0.1110P)^2^+0.3234P] where P=(Fo^2^+2Fc^2^)/3'
_refine_ls_weighting_scheme calc
_refine_ls_wR_factor_gt 0.1702
_refine_ls_wR_factor_ref 0.1808
_reflns_number_gt 3305
_reflns_number_total 4103
_reflns_threshold_expression I>2\s(I)
_cod_data_source_file ln3130.cif
_cod_data_source_block Ia
_cod_original_cell_volume 1007.07(19)
_cod_database_code 2017188
_cod_database_fobs_code 2017188

loop_
_symmetry_equiv_pos_as_xyz
'x, y, z'
'-x, -y, -z'

loop_
_atom_site_type_symbol
_atom_site_label
_atom_site_fract_x
_atom_site_fract_y
_atom_site_fract_z
_atom_site_U_iso_or_equiv
_atom_site_adp_type
_atom_site_calc_flag
_atom_site_refinement_flags
_atom_site_occupancy
_atom_site_disorder_assembly
_atom_site_disorder_group
N N1 0.55844(17) 0.74906(13) 0.44080(13) 0.0262(3) Uani d . 1 . .
C C2 0.4219(2) 0.64036(16) 0.37141(16) 0.0274(4) Uani d . 1 . .
O O2 0.29201(16) 0.66674(13) 0.34789(14) 0.0408(4) Uani d . 1 . .
C C3 0.4507(2) 0.51325(16) 0.33708(15) 0.0256(4) Uani d . 1 . .
C C4 0.6071(2) 0.49768(16) 0.36619(15) 0.0272(4) Uani d . 1 . .
O O4 0.65244(16) 0.39656(12) 0.34775(14) 0.0392(4) Uani d . 1 . .
N N5 0.74065(17) 0.62329(13) 0.42715(13) 0.0253(3) Uani d . 1 . .
C C6 0.7133(2) 0.74179(16) 0.46615(15) 0.0252(4) Uani d . 1 . .
C C7 0.8456(2) 0.85140(17) 0.53172(17) 0.0312(4) Uani d . 1 . .
H H7 0.8275 0.9332 0.5637 0.037 Uiso calc R 1 . .
C C8 1.0004(2) 0.84065(19) 0.54965(18) 0.0350(4) Uani d . 1 . .
H H8 1.0895 0.9143 0.5952 0.042 Uiso calc R 1 . .
C C9 1.0273(2) 0.71982(19) 0.50034(19) 0.0356(4) Uani d . 1 . .
H H9 1.1345 0.7128 0.5079 0.043 Uiso calc R 1 . .
C C10 0.8970(2) 0.61409(18) 0.44203(17) 0.0315(4) Uani d . 1 . .
H H10 0.9138 0.5315 0.4106 0.038 Uiso calc R 1 . .
C C11 0.52830(19) 0.87812(16) 0.47173(16) 0.0257(4) Uani d . 1 . .
C C12 0.4773(2) 0.90745(16) 0.57391(16) 0.0285(4) Uani d . 1 . .
H H12 0.4622 0.8442 0.6236 0.034 Uiso calc R 1 . .
C C13 0.4485(2) 1.03164(17) 0.60257(16) 0.0285(4) Uani d . 1 . .
H H13 0.4135 1.0540 0.6722 0.034 Uiso calc R 1 . .
C C31 0.3120(2) 0.39662(16) 0.26643(15) 0.0276(4) Uani d . 1 . .
C C32 0.1515(2) 0.38518(18) 0.27442(17) 0.0328(4) Uani d . 1 . .
H H32 0.1305 0.4533 0.3263 0.039 Uiso calc R 1 . .
C C33 0.0231(2) 0.2760(2) 0.20777(19) 0.0397(5) Uani d . 1 . .
H H33 -0.0844 0.2702 0.2148 0.048 Uiso calc R 1 . .
C C34 0.0504(3) 0.17544(19) 0.13120(19) 0.0436(5) Uani d . 1 . .
H H34 -0.0375 0.1006 0.0861 0.052 Uiso calc R 1 . .
C C35 0.2072(3) 0.1853(2) 0.1212(2) 0.0454(5) Uani d . 1 . .
H H35 0.2265 0.1173 0.0681 0.055 Uiso calc R 1 . .
C C36 0.3371(3) 0.29388(18) 0.18798(18) 0.0364(4) Uani d . 1 . .
H H36 0.4441 0.2985 0.1804 0.044 Uiso calc R 1 . .
N N41 0.9436(3) 0.7366(2) 0.1713(2) 0.0613(6) Uani d . 1 . .
C C41 1.0889(4) 0.8517(3) 0.2230(3) 0.0619(7) Uani d . 1 . .
H H41A 1.0565 0.9338 0.2398 0.093 Uiso calc R 1 . .
H H41B 1.1584 0.8615 0.1671 0.093 Uiso calc R 1 . .
H H41C 1.1491 0.8365 0.2966 0.093 Uiso calc R 1 . .
C C42 0.8000(5) 0.7416(4) 0.1798(3) 0.0768(10) Uani d . 1 . .
O O42 0.7721(4) 0.8386(3) 0.2386(2) 0.0939(9) Uani d . 1 . .
C C43 0.6787(4) 0.6104(4) 0.1064(3) 0.0710(8) Uani d . 1 . .
H H43A 0.6001 0.5714 0.1509 0.085 Uiso calc R 1 . .
H H43B 0.6182 0.6252 0.0317 0.085 Uiso calc R 1 . .
C C44 0.7815(5) 0.5195(4) 0.0821(4) 0.0870(10) Uani d . 1 . .
H H44A 0.7411 0.4657 0.0002 0.104 Uiso calc R 1 . .
H H44B 0.7817 0.4576 0.1378 0.104 Uiso calc R 1 . .
C C45 0.9556(4) 0.6180(3) 0.1003(2) 0.0575(6) Uani d . 1 . .
H H45A 1.0404 0.5833 0.1425 0.069 Uiso calc R 1 . .
H H45B 0.9786 0.6349 0.0241 0.069 Uiso calc R 1 . .
C C51 0.4168(8) 0.8510(8) 0.0339(8) 0.080(2) Uani d PD 0.50 A -1
H H51A 0.4204 0.8097 0.1033 0.120 Uiso calc PR 0.50 A -1
H H51B 0.4618 0.8039 -0.0233 0.120 Uiso calc PR 0.50 A -1
H H51C 0.3040 0.8445 -0.0027 0.120 Uiso calc PR 0.50 A -1
C C52 0.5135(14) 0.9936(11) 0.0704(10) 0.077(2) Uani d PD 0.50 A -1
H H52A 0.4716 1.0404 0.1323 0.092 Uiso calc PR 0.50 A -1
O O52 0.6812(5) 1.0130(5) 0.1134(5) 0.0825(13) Uani d PD 0.50 A -1
H H52 0.6984 0.9380 0.1142 0.099 Uiso calc PR 0.50 A -1
C C53 0.498(3) 1.055(3) -0.0312(16) 0.209(15) Uani d PD 0.50 A -1
H H53A 0.5623 1.1501 -0.0080 0.313 Uiso calc PR 0.50 A -1
H H53B 0.3835 1.0484 -0.0623 0.313 Uiso calc PR 0.50 A -1
H H53C 0.5377 1.0085 -0.0923 0.313 Uiso calc PR 0.50 A -1

loop_
_atom_site_aniso_label
_atom_site_aniso_U_11
_atom_site_aniso_U_22
_atom_site_aniso_U_33
_atom_site_aniso_U_12
_atom_site_aniso_U_13
_atom_site_aniso_U_23
N1 0.0244(7) 0.0194(7) 0.0354(8) 0.0099(5) 0.0066(6) 0.0023(5)
C2 0.0260(8) 0.0224(8) 0.0334(9) 0.0090(6) 0.0063(7) 0.0028(6)
O2 0.0267(7) 0.0288(7) 0.0619(9) 0.0136(5) 0.0010(6) -0.0024(6)
C3 0.0294(8) 0.0206(7) 0.0283(8) 0.0093(6) 0.0082(7) 0.0044(6)
C4 0.0327(9) 0.0202(7) 0.0312(9) 0.0109(6) 0.0096(7) 0.0051(6)
O4 0.0380(7) 0.0236(6) 0.0575(9) 0.0170(5) 0.0089(6) 0.0026(6)
N5 0.0262(7) 0.0223(7) 0.0314(7) 0.0122(5) 0.0085(6) 0.0063(5)
C6 0.0262(8) 0.0229(8) 0.0300(8) 0.0113(6) 0.0084(6) 0.0069(6)
C7 0.0294(9) 0.0238(8) 0.0398(10) 0.0097(7) 0.0057(7) 0.0052(7)
C8 0.0264(9) 0.0295(9) 0.0471(11) 0.0071(7) 0.0048(8) 0.0089(8)
C9 0.0245(8) 0.0375(10) 0.0494(11) 0.0142(7) 0.0101(8) 0.0129(8)
C10 0.0302(9) 0.0313(9) 0.0396(10) 0.0176(7) 0.0112(7) 0.0090(7)
C11 0.0215(7) 0.0192(7) 0.0357(9) 0.0091(6) 0.0047(6) 0.0012(6)
C12 0.0294(8) 0.0231(8) 0.0353(9) 0.0105(6) 0.0086(7) 0.0070(6)
C13 0.0291(8) 0.0249(8) 0.0338(9) 0.0117(6) 0.0102(7) 0.0028(6)
C31 0.0330(9) 0.0221(8) 0.0280(8) 0.0088(7) 0.0067(7) 0.0064(6)
C32 0.0339(9) 0.0278(8) 0.0354(9) 0.0077(7) 0.0073(7) 0.0060(7)
C33 0.0336(10) 0.0350(10) 0.0461(11) 0.0044(8) 0.0046(8) 0.0117(8)
C34 0.0448(11) 0.0279(9) 0.0441(11) 0.0015(8) -0.0054(9) 0.0024(8)
C35 0.0553(13) 0.0288(9) 0.0431(11) 0.0103(9) 0.0035(9) -0.0054(8)
C36 0.0414(10) 0.0275(9) 0.0383(10) 0.0108(8) 0.0088(8) 0.0009(7)
N41 0.0817(16) 0.0693(14) 0.0526(12) 0.0466(12) 0.0241(11) 0.0199(10)
C41 0.0725(17) 0.0473(13) 0.0646(16) 0.0244(12) 0.0064(13) 0.0094(12)
C42 0.103(2) 0.119(3) 0.0499(15) 0.076(2) 0.0379(16) 0.0416(17)
O42 0.135(2) 0.129(2) 0.0654(13) 0.0988(19) 0.0513(14) 0.0255(13)
C43 0.0662(17) 0.099(2) 0.0485(15) 0.0157(16) 0.0180(13) 0.0271(15)
C44 0.086(2) 0.075(2) 0.088(2) 0.0153(18) 0.0072(19) 0.0162(18)
C45 0.0821(18) 0.0527(14) 0.0486(13) 0.0366(13) 0.0191(12) 0.0099(11)
C51 0.052(3) 0.103(6) 0.091(5) 0.031(4) 0.029(3) 0.005(4)
C52 0.075(5) 0.124(6) 0.077(5) 0.072(5) 0.046(4) 0.048(5)
O52 0.053(2) 0.074(3) 0.120(4) 0.020(2) 0.013(2) 0.026(3)
C53 0.171(18) 0.46(5) 0.153(17) 0.23(3) 0.141(16) 0.18(2)

loop_
_atom_type_symbol
_atom_type_description
_atom_type_scat_dispersion_real
_atom_type_scat_dispersion_imag
_atom_type_scat_source
C C 0.0033 0.0016 'International Tables Vol C Tables 4.2.6.8 and 6.1.1.4'
H H 0.0000 0.0000 'International Tables Vol C Tables 4.2.6.8 and 6.1.1.4'
N N 0.0061 0.0033 'International Tables Vol C Tables 4.2.6.8 and 6.1.1.4'
O O 0.0106 0.0060 'International Tables Vol C Tables 4.2.6.8 and 6.1.1.4'

loop_
_geom_angle_atom_site_label_1
_geom_angle_atom_site_label_2
_geom_angle_atom_site_label_3
_geom_angle_site_symmetry_1
_geom_angle_site_symmetry_3
_geom_angle
_geom_angle_publ_flag
C6 N1 C2 . . 123.90(14) ?
C6 N1 C11 . . 119.28(13) ?
C2 N1 C11 . . 116.34(13) ?
O2 C2 N1 . . 115.85(15) ?
O2 C2 C3 . . 127.11(16) ?
N1 C2 C3 . . 117.04(15) ?
C4 C3 C2 . . 121.45(15) ?
C4 C3 C31 . . 119.53(14) ?
C2 C3 C31 . . 119.00(15) ?
O4 C4 C3 . . 130.07(16) ?
O4 C4 N5 . . 114.36(15) ?
C3 C4 N5 . . 115.56(14) ?
C6 N5 C10 . . 120.50(15) ?
C6 N5 C4 . . 123.06(14) ?
C10 N5 C4 . . 116.44(14) ?
N1 C6 N5 . . 118.40(15) ?
N1 C6 C7 . . 122.63(15) ?
N5 C6 C7 . . 118.97(15) ?
C8 C7 C6 . . 120.20(17) ?
C8 C7 H7 . . 119.9 ?
C6 C7 H7 . . 119.9 ?
C7 C8 C9 . . 119.82(17) ?
C7 C8 H8 . . 120.1 ?
C9 C8 H8 . . 120.1 ?
C10 C9 C8 . . 118.58(17) ?
C10 C9 H9 . . 120.7 ?
C8 C9 H9 . . 120.7 ?
C9 C10 N5 . . 121.63(16) ?
C9 C10 H10 . . 119.2 ?
N5 C10 H10 . . 119.2 ?
C12 C11 C13 . 2_676 121.92(15) ?
C12 C11 N1 . . 119.37(15) ?
C13 C11 N1 2_676 . 118.71(15) ?
C11 C12 C13 . . 118.83(16) ?
C11 C12 H12 . . 120.6 ?
C13 C12 H12 . . 120.6 ?
C11 C13 C12 2_676 . 119.25(16) ?
C11 C13 H13 2_676 . 120.4 ?
C12 C13 H13 . . 120.4 ?
C32 C31 C36 . . 117.41(16) ?
C32 C31 C3 . . 121.75(16) ?
C36 C31 C3 . . 120.84(16) ?
C33 C32 C31 . . 121.17(18) ?
C33 C32 H32 . . 119.4 ?
C31 C32 H32 . . 119.4 ?
C34 C33 C32 . . 120.57(19) ?
C34 C33 H33 . . 119.7 ?
C32 C33 H33 . . 119.7 ?
C35 C34 C33 . . 119.21(17) ?
C35 C34 H34 . . 120.4 ?
C33 C34 H34 . . 120.4 ?
C34 C35 C36 . . 120.80(19) ?
C34 C35 H35 . . 119.6 ?
C36 C35 H35 . . 119.6 ?
C35 C36 C31 . . 120.84(19) ?
C35 C36 H36 . . 119.6 ?
C31 C36 H36 . . 119.6 ?
C42 N41 C45 . . 117.8(3) ?
C42 N41 C41 . . 122.0(3) ?
C45 N41 C41 . . 120.0(2) ?
N41 C41 H41A . . 109.5 ?
N41 C41 H41B . . 109.5 ?
H41A C41 H41B . . 109.5 ?
N41 C41 H41C . . 109.5 ?
H41A C41 H41C . . 109.5 ?
H41B C41 H41C . . 109.5 ?
O42 C42 N41 . . 124.5(4) ?
O42 C42 C43 . . 128.2(3) ?
N41 C42 C43 . . 107.3(3) ?
C44 C43 C42 . . 104.5(3) ?
C44 C43 H43A . . 110.9 ?
C42 C43 H43A . . 110.9 ?
C44 C43 H43B . . 110.9 ?
C42 C43 H43B . . 110.9 ?
H43A C43 H43B . . 108.9 ?
C43 C44 C45 . . 104.4(3) ?
C43 C44 H44A . . 110.9 ?
C45 C44 H44A . . 110.9 ?
C43 C44 H44B . . 110.9 ?
C45 C44 H44B . . 110.9 ?
H44A C44 H44B . . 108.9 ?
N41 C45 C44 . . 101.2(2) ?
N41 C45 H45A . . 111.5 ?
C44 C45 H45A . . 111.5 ?
N41 C45 H45B . . 111.5 ?
C44 C45 H45B . . 111.5 ?
H45A C45 H45B . . 109.3 ?
C52 C51 H51A . . 109.5 ?
C52 C51 H51B . . 109.5 ?
H51A C51 H51B . . 109.5 ?
C52 C51 H51C . . 109.5 ?
H51A C51 H51C . . 109.5 ?
H51B C51 H51C . . 109.5 ?
O52 C52 C53 . . 106.1(7) ?
O52 C52 C51 . . 113.6(7) ?
C53 C52 C51 . . 108.7(14) ?
O52 C52 H52A . . 109.4 ?
C53 C52 H52A . . 109.4 ?
C51 C52 H52A . . 109.4 ?
C52 O52 H52 . . 109.5 ?
C52 C53 H53A . . 109.5 ?
C52 C53 H53B . . 109.5 ?
H53A C53 H53B . . 109.5 ?
C52 C53 H53C . . 109.5 ?
H53A C53 H53C . . 109.5 ?
H53B C53 H53C . . 109.5 ?

loop_
_geom_bond_atom_site_label_1
_geom_bond_atom_site_label_2
_geom_bond_site_symmetry_2
_geom_bond_distance
_geom_bond_publ_flag
N1 C6 . 1.357(2) ?
N1 C2 . 1.432(2) ?
N1 C11 . 1.454(2) ?
C2 O2 . 1.230(2) ?
C2 C3 . 1.436(2) ?
C3 C4 . 1.404(2) ?
C3 C31 . 1.489(2) ?
C4 O4 . 1.230(2) ?
C4 N5 . 1.494(2) ?
N5 C6 . 1.358(2) ?
N5 C10 . 1.379(2) ?
C6 C7 . 1.405(2) ?
C7 C8 . 1.370(3) ?
C7 H7 . 0.9500 ?
C8 C9 . 1.411(3) ?
C8 H8 . 0.9500 ?
C9 C10 . 1.354(3) ?
C9 H9 . 0.9500 ?
C10 H10 . 0.9500 ?
C11 C12 . 1.385(3) ?
C11 C13 2_676 1.386(3) ?
C12 C13 . 1.396(2) ?
C12 H12 . 0.9500 ?
C13 C11 2_676 1.386(3) ?
C13 H13 . 0.9500 ?
C31 C32 . 1.405(3) ?
C31 C36 . 1.405(3) ?
C32 C33 . 1.390(3) ?
C32 H32 . 0.9500 ?
C33 C34 . 1.385(3) ?
C33 H33 . 0.9500 ?
C34 C35 . 1.383(3) ?
C34 H34 . 0.9500 ?
C35 C36 . 1.393(3) ?
C35 H35 . 0.9500 ?
C36 H36 . 0.9500 ?
N41 C42 . 1.297(4) ?
N41 C45 . 1.433(3) ?
N41 C41 . 1.467(4) ?
C41 H41A . 0.9800 ?
C41 H41B . 0.9800 ?
C41 H41C . 0.9800 ?
C42 O42 . 1.250(4) ?
C42 C43 . 1.524(5) ?
C43 C44 . 1.505(5) ?
C43 H43A . 0.9900 ?
C43 H43B . 0.9900 ?
C44 C45 . 1.565(5) ?
C44 H44A . 0.9900 ?
C44 H44B . 0.9900 ?
C45 H45A . 0.9900 ?
C45 H45B . 0.9900 ?
C51 C52 . 1.472(15) ?
C51 H51A . 0.9800 ?
C51 H51B . 0.9800 ?
C51 H51C . 0.9800 ?
C52 O52 . 1.410(12) ?
C52 C53 . 1.440(12) ?
C52 H52A . 1.0000 ?
O52 H52 . 0.8400 ?
C53 H53A . 0.9800 ?
C53 H53B . 0.9800 ?
C53 H53C . 0.9800 ?

loop_
_geom_hbond_atom_site_label_D
_geom_hbond_atom_site_label_H
_geom_hbond_atom_site_label_A
_geom_hbond_site_symmetry_A
_geom_hbond_distance_DH
_geom_hbond_distance_HA
_geom_hbond_distance_DA
_geom_hbond_angle_DHA
O52 H52 O42 . 0.84 2.02 2.691(5) 136.5

loop_
_geom_torsion_atom_site_label_1
_geom_torsion_atom_site_label_2
_geom_torsion_atom_site_label_3
_geom_torsion_atom_site_label_4
_geom_torsion_site_symmetry_1
_geom_torsion_site_symmetry_2
_geom_torsion_site_symmetry_3
_geom_torsion_site_symmetry_4
_geom_torsion
_geom_torsion_publ_flag
C6 N1 C2 O2 . . . . -173.91(17) ?
C11 N1 C2 O2 . . . . -1.9(2) ?
C6 N1 C2 C3 . . . . 6.2(2) ?
C11 N1 C2 C3 . . . . 178.17(15) ?
O2 C2 C3 C4 . . . . 177.59(18) ?
N1 C2 C3 C4 . . . . -2.5(2) ?
O2 C2 C3 C31 . . . . -0.8(3) ?
N1 C2 C3 C31 . . . . 179.06(14) ?
C2 C3 C4 O4 . . . . 177.25(18) ?
C31 C3 C4 O4 . . . . -4.3(3) ?
C2 C3 C4 N5 . . . . -4.0(2) ?
C31 C3 C4 N5 . . . . 174.41(14) ?
O4 C4 N5 C6 . . . . -172.88(16) ?
C3 C4 N5 C6 . . . . 8.2(2) ?
O4 C4 N5 C10 . . . . 7.5(2) ?
C3 C4 N5 C10 . . . . -171.44(15) ?
C2 N1 C6 N5 . . . . -2.4(3) ?
C11 N1 C6 N5 . . . . -174.14(15) ?
C2 N1 C6 C7 . . . . 178.16(16) ?
C11 N1 C6 C7 . . . . 6.4(3) ?
C10 N5 C6 N1 . . . . 174.54(16) ?
C4 N5 C6 N1 . . . . -5.1(2) ?
C10 N5 C6 C7 . . . . -6.0(2) ?
C4 N5 C6 C7 . . . . 174.42(15) ?
N1 C6 C7 C8 . . . . -176.68(17) ?
N5 C6 C7 C8 . . . . 3.9(3) ?
C6 C7 C8 C9 . . . . 1.1(3) ?
C7 C8 C9 C10 . . . . -3.9(3) ?
C8 C9 C10 N5 . . . . 1.9(3) ?
C6 N5 C10 C9 . . . . 3.2(3) ?
C4 N5 C10 C9 . . . . -177.21(16) ?
C6 N1 C11 C12 . . . . -99.30(19) ?
C2 N1 C11 C12 . . . . 88.33(19) ?
C6 N1 C11 C13 . . . 2_676 80.8(2) ?
C2 N1 C11 C13 . . . 2_676 -91.59(19) ?
C13 C11 C12 C13 2_676 . . . 0.0(3) ?
N1 C11 C12 C13 . . . . -179.90(15) ?
C11 C12 C13 C11 . . . 2_676 0.0(3) ?
C4 C3 C31 C32 . . . . 153.47(17) ?
C2 C3 C31 C32 . . . . -28.1(2) ?
C4 C3 C31 C36 . . . . -27.1(2) ?
C2 C3 C31 C36 . . . . 151.36(17) ?
C36 C31 C32 C33 . . . . 0.4(3) ?
C3 C31 C32 C33 . . . . 179.84(16) ?
C31 C32 C33 C34 . . . . -0.2(3) ?
C32 C33 C34 C35 . . . . -0.4(3) ?
C33 C34 C35 C36 . . . . 0.8(3) ?
C34 C35 C36 C31 . . . . -0.6(3) ?
C32 C31 C36 C35 . . . . 0.0(3) ?
C3 C31 C36 C35 . . . . -179.48(18) ?
C45 N41 C42 O42 . . . . 180.0(3) ?
C41 N41 C42 O42 . . . . -5.3(4) ?
C45 N41 C42 C43 . . . . -0.1(3) ?
C41 N41 C42 C43 . . . . 174.7(2) ?
O42 C42 C43 C44 . . . . -166.1(3) ?
N41 C42 C43 C44 . . . . 14.0(3) ?
C42 C43 C44 C45 . . . . -20.9(3) ?
C42 N41 C45 C44 . . . . -13.1(3) ?
C41 N41 C45 C44 . . . . 172.0(2) ?
C43 C44 C45 N41 . . . . 20.3(3) ?
